data_4348255
loop_
_publ_author_name
'Deblitz, Raik'
'Hrib, Cristian G.'
'Blaurock, Steffen'
'Jones, Peter G.'
'Plenikowski, Georg'
'Edelmann, Frank T.'

_publ_section_title
;
 Explosive Werner-type cobalt(iii) complexes
;
_journal_issue 8
_journal_name_full 'Inorg. Chem. Front.'
_journal_page_first 621
_journal_paper_doi 10.1039/C4QI00094C
_journal_volume 1
_journal_year 2014
_chemical_formula_sum 'C7 H13 Co N12'
_chemical_formula_weight 324.22
_space_group_IT_number 2
_space_group_name_Hall '-P 1'
_space_group_name_H-M_alt 'P -1'
_symmetry_cell_setting triclinic
_symmetry_space_group_name_H-M 'P -1'
_atom_sites_solution_hydrogens geom
_atom_sites_solution_primary direct
_atom_sites_solution_secondary difmap
_audit_creation_method SHELXL-97
_cell_angle_alpha 84.600(14)
_cell_angle_beta 79.945(15)
_cell_angle_gamma 85.933(15)
_cell_formula_units_Z 2
_cell_length_a 6.2607(12)
_cell_length_b 6.8540(12)
_cell_length_c 15.006(2)
_cell_measurement_reflns_used 3993
_cell_measurement_temperature 100(2)
_cell_measurement_theta_max 75.5376
_cell_measurement_theta_min 6.0027
_cell_volume 630.24(19)
_computing_cell_refinement
;
CrysAlisPro, Oxford Diffraction Ltd.,
Version 1.171.33.40 (release 27-04-2009 CrysAlis171 .NET)
(compiled Apr 27 2009,10:20:11)
;
_computing_data_collection
;
CrysAlisPro, Oxford Diffraction Ltd.,
Version 1.171.33.40 (release 27-04-2009 CrysAlis171 .NET)
(compiled Apr 27 2009,10:20:11)
;
_computing_data_reduction
;
CrysAlisPro, Oxford Diffraction Ltd.,
Version 1.171.33.40 (release 27-04-2009 CrysAlis171 .NET)
(compiled Apr 27 2009,10:20:11)
;
_computing_molecular_graphics 'Bruker XP'
_computing_publication_material SHELXL-97
_computing_structure_refinement 'SHELXL-97 (Sheldrick, 1997)'
_computing_structure_solution 'SHELXS-97 (Sheldrick, 1990)'
_diffrn_ambient_temperature 100(2)
_diffrn_detector_area_resol_mean 10.3543
_diffrn_measured_fraction_theta_full 0.991
_diffrn_measured_fraction_theta_max 0.975
_diffrn_measurement_device_type 'Xcalibur, Atlas, Nova'
_diffrn_measurement_method '\w scans'
_diffrn_radiation_monochromator mirror
_diffrn_radiation_source 'Nova (Cu) X-ray Source'
_diffrn_radiation_type 'Cu K\a'
_diffrn_radiation_wavelength 1.5418
_diffrn_reflns_av_R_equivalents 0.0649
_diffrn_reflns_av_sigmaI/netI 0.0517
_diffrn_reflns_limit_h_max 7
_diffrn_reflns_limit_h_min -7
_diffrn_reflns_limit_k_max 8
_diffrn_reflns_limit_k_min -8
_diffrn_reflns_limit_l_max 17
_diffrn_reflns_limit_l_min -18
_diffrn_reflns_number 10886
_diffrn_reflns_theta_full 72.50
_diffrn_reflns_theta_max 75.86
_diffrn_reflns_theta_min 6.01
_exptl_absorpt_coefficient_mu 10.826
_exptl_absorpt_correction_T_max 1.00000
_exptl_absorpt_correction_T_min 0.21909
_exptl_absorpt_correction_type multi-scan
_exptl_absorpt_process_details
;
CrysAlisPro, Oxford Diffraction Ltd.,
Version 1.171.33.40 (release 27-04-2009 CrysAlis171 .NET)
(compiled Apr 27 2009,10:20:11)
Empirical absorption correction using spherical harmonics,
 implemented in SCALE3 ABSPACK scaling algorithm.
;
_exptl_crystal_colour blue
_exptl_crystal_density_diffrn 1.709
_exptl_crystal_density_method 'not measured'
_exptl_crystal_description prism
_exptl_crystal_F_000 332
_exptl_crystal_size_max 0.20
_exptl_crystal_size_mid 0.03
_exptl_crystal_size_min 0.01
_refine_diff_density_max 0.442
_refine_diff_density_min -0.363
_refine_diff_density_rms 0.065
_refine_ls_extinction_method none
_refine_ls_goodness_of_fit_ref 0.955
_refine_ls_hydrogen_treatment mixed
_refine_ls_matrix_type full
_refine_ls_number_parameters 197
_refine_ls_number_reflns 2563
_refine_ls_number_restraints 6
_refine_ls_restrained_S_all 0.954
_refine_ls_R_factor_all 0.0519
_refine_ls_R_factor_gt 0.0386
_refine_ls_shift/su_max 0.000
_refine_ls_shift/su_mean 0.000
_refine_ls_structure_factor_coef Fsqd
_refine_ls_weighting_details 'calc w=1/[\s^2^(Fo^2^)+(0.0491P)^2^+0.0000P] where P=(Fo^2^+2Fc^2^)/3'
_refine_ls_weighting_scheme calc
_refine_ls_wR_factor_gt 0.0834
_refine_ls_wR_factor_ref 0.0879
_reflns_number_gt 2053
_reflns_number_total 2563
_reflns_threshold_expression >2sigma(I)
_cod_data_source_file c4qi00094c2.cif
_cod_data_source_block fred01
_cod_original_cell_volume 630.22(19)
_cod_original_sg_symbol_H-M P-1
_cod_database_code 4348255

loop_
_symmetry_equiv_pos_as_xyz
'x, y, z'
'-x, -y, -z'

loop_
_atom_site_label
_atom_site_type_symbol
_atom_site_fract_x
_atom_site_fract_y
_atom_site_fract_z
_atom_site_U_iso_or_equiv
_atom_site_adp_type
_atom_site_occupancy
_atom_site_symmetry_multiplicity
_atom_site_calc_flag
_atom_site_refinement_flags
Co1 Co 0.21804(7) 0.36046(6) 0.22219(3) 0.02043(13) Uani 1 1 d .
N1 N 0.0910(4) 0.5256(3) 0.32131(15) 0.0247(5) Uani 1 1 d .
N2 N 0.3417(4) 0.1993(3) 0.12358(16) 0.0225(5) Uani 1 1 d D
H01 H 0.424(4) 0.260(4) 0.0816(16) 0.016(7) Uiso 1 1 d D
H02 H 0.421(5) 0.109(4) 0.145(2) 0.027(8) Uiso 1 1 d D
N3 N -0.0482(4) 0.2198(3) 0.22631(18) 0.0267(5) Uani 1 1 d D
H03 H -0.107(5) 0.186(5) 0.2798(14) 0.027(9) Uiso 1 1 d D
H04 H -0.133(4) 0.297(4) 0.2003(19) 0.024(8) Uiso 1 1 d D
N4 N 0.1057(4) 0.5649(3) 0.14087(15) 0.0241(5) Uani 1 1 d .
N5 N 0.1825(4) 0.5866(3) 0.06179(16) 0.0244(5) Uani 1 1 d .
N6 N 0.2487(4) 0.6158(4) -0.01535(17) 0.0304(5) Uani 1 1 d .
N7 N 0.5005(4) 0.4756(3) 0.21156(15) 0.0235(5) Uani 1 1 d .
N8 N 0.5277(4) 0.6337(3) 0.17031(16) 0.0257(5) Uani 1 1 d .
N9 N 0.5666(4) 0.7841(3) 0.13067(19) 0.0350(6) Uani 1 1 d .
N10 N 0.3031(4) 0.1474(3) 0.30880(16) 0.0263(5) Uani 1 1 d .
N11 N 0.4444(4) 0.1653(3) 0.35116(16) 0.0282(5) Uani 1 1 d .
N12 N 0.5813(4) 0.1762(4) 0.39475(18) 0.0362(6) Uani 1 1 d .
C1 C -0.1142(5) 0.5988(4) 0.3292(2) 0.0317(7) Uani 1 1 d .
H1 H -0.2017 0.5618 0.2885 0.038 Uiso 1 1 calc R
C2 C -0.2057(5) 0.7255(4) 0.3934(2) 0.0343(7) Uani 1 1 d .
H2 H -0.3530 0.7730 0.3969 0.041 Uiso 1 1 calc R
C3 C -0.0805(5) 0.7820(5) 0.4524(2) 0.0340(7) Uani 1 1 d .
H3 H -0.1400 0.8689 0.4972 0.041 Uiso 1 1 calc R
C4 C 0.1348(5) 0.7098(5) 0.4452(2) 0.0334(7) Uani 1 1 d .
H4 H 0.2257 0.7478 0.4843 0.040 Uiso 1 1 calc R
C5 C 0.2139(5) 0.5804(4) 0.3793(2) 0.0294(6) Uani 1 1 d .
H5 H 0.3599 0.5287 0.3750 0.035 Uiso 1 1 calc R
C6 C 0.1682(5) 0.1046(4) 0.0909(2) 0.0295(6) Uani 1 1 d .
H6A H 0.2288 -0.0110 0.0581 0.035 Uiso 1 1 calc R
H6B H 0.0963 0.1979 0.0495 0.035 Uiso 1 1 calc R
C7 C 0.0089(5) 0.0430(4) 0.1748(2) 0.0313(7) Uani 1 1 d .
H7A H -0.1227 -0.0050 0.1578 0.038 Uiso 1 1 calc R
H7B H 0.0755 -0.0633 0.2121 0.038 Uiso 1 1 calc R

loop_
_atom_site_aniso_label
_atom_site_aniso_U_11
_atom_site_aniso_U_22
_atom_site_aniso_U_33
_atom_site_aniso_U_23
_atom_site_aniso_U_13
_atom_site_aniso_U_12
Co1 0.0238(2) 0.0138(2) 0.0239(2) -0.00061(15) -0.00504(16) -0.00091(15)
N1 0.0275(13) 0.0194(11) 0.0266(12) -0.0001(9) -0.0050(10) 0.0017(9)
N2 0.0247(12) 0.0152(11) 0.0272(13) -0.0006(9) -0.0045(10) 0.0002(9)
N3 0.0236(13) 0.0185(12) 0.0371(15) -0.0003(10) -0.0040(11) -0.0007(10)
N4 0.0284(12) 0.0179(11) 0.0262(13) -0.0028(9) -0.0063(10) 0.0019(9)
N5 0.0242(12) 0.0164(11) 0.0348(15) -0.0052(9) -0.0102(10) 0.0006(9)
N6 0.0318(14) 0.0288(13) 0.0297(14) 0.0002(10) -0.0048(10) 0.0006(10)
N7 0.0267(12) 0.0178(11) 0.0271(12) 0.0008(9) -0.0088(9) -0.0008(9)
N8 0.0242(12) 0.0190(12) 0.0363(13) -0.0026(10) -0.0112(10) -0.0011(9)
N9 0.0319(14) 0.0178(12) 0.0564(17) 0.0053(12) -0.0142(12) -0.0033(10)
N10 0.0307(13) 0.0191(11) 0.0303(13) 0.0012(9) -0.0098(10) -0.0011(9)
N11 0.0320(14) 0.0208(12) 0.0276(12) 0.0036(9) 0.0026(11) 0.0021(10)
N12 0.0367(15) 0.0338(14) 0.0382(15) 0.0019(11) -0.0110(12) 0.0019(11)
C1 0.0322(16) 0.0271(15) 0.0368(16) -0.0033(12) -0.0072(13) -0.0036(12)
C2 0.0344(17) 0.0273(15) 0.0398(17) -0.0041(13) -0.0012(13) -0.0035(12)
C3 0.0401(18) 0.0239(15) 0.0346(16) -0.0052(12) 0.0052(13) -0.0032(12)
C4 0.0433(19) 0.0284(15) 0.0284(16) -0.0025(12) -0.0054(13) -0.0031(13)
C5 0.0313(16) 0.0241(14) 0.0326(15) -0.0028(12) -0.0053(12) -0.0008(12)
C6 0.0325(16) 0.0209(14) 0.0379(17) -0.0086(12) -0.0120(13) 0.0016(12)
C7 0.0285(16) 0.0193(14) 0.0475(18) -0.0065(13) -0.0071(13) -0.0045(11)

loop_
_atom_type_symbol
_atom_type_description
_atom_type_scat_dispersion_real
_atom_type_scat_dispersion_imag
_atom_type_scat_source
C C 0.0181 0.0091 'International Tables Vol C Tables 4.2.6.8 and 6.1.1.4'
H H 0.0000 0.0000 'International Tables Vol C Tables 4.2.6.8 and 6.1.1.4'
N N 0.0311 0.0180 'International Tables Vol C Tables 4.2.6.8 and 6.1.1.4'
Co Co -2.3653 3.6143 'International Tables Vol C Tables 4.2.6.8 and 6.1.1.4'

loop_
_geom_angle_atom_site_label_1
_geom_angle_atom_site_label_2
_geom_angle_atom_site_label_3
_geom_angle
N4 Co1 N2 93.11(10)
N4 Co1 N7 94.14(10)
N2 Co1 N7 89.00(10)
N4 Co1 N10 174.59(10)
N2 Co1 N10 88.72(10)
N7 Co1 N10 90.98(10)
N4 Co1 N3 88.59(10)
N2 Co1 N3 85.10(11)
N7 Co1 N3 173.63(11)
N10 Co1 N3 86.49(10)
N4 Co1 N1 86.30(10)
N2 Co1 N1 179.39(10)
N7 Co1 N1 91.17(10)
N10 Co1 N1 91.86(10)
N3 Co1 N1 94.74(10)
C1 N1 C5 117.7(3)
C1 N1 Co1 121.2(2)
C5 N1 Co1 120.9(2)
C6 N2 Co1 110.46(18)
C6 N2 H01 112.8(19)
Co1 N2 H01 113(2)
C6 N2 H02 107(2)
Co1 N2 H02 107(2)
H01 N2 H02 106(3)
C7 N3 Co1 108.60(18)
C7 N3 H03 109(2)
Co1 N3 H03 112(2)
C7 N3 H04 110(2)
Co1 N3 H04 106(2)
H03 N3 H04 111(3)
N5 N4 Co1 121.75(19)
N6 N5 N4 176.3(3)
N8 N7 Co1 118.92(19)
N9 N8 N7 176.1(3)
N11 N10 Co1 121.18(19)
N12 N11 N10 177.4(3)
N1 C1 C2 123.4(3)
N1 C1 H1 118.3
C2 C1 H1 118.3
C3 C2 C1 119.1(3)
C3 C2 H2 120.5
C1 C2 H2 120.5
C2 C3 C4 118.9(3)
C2 C3 H3 120.5
C4 C3 H3 120.5
C3 C4 C5 118.4(3)
C3 C4 H4 120.8
C5 C4 H4 120.8
N1 C5 C4 122.6(3)
N1 C5 H5 118.7
C4 C5 H5 118.7
N2 C6 C7 105.8(2)
N2 C6 H6A 110.6
C7 C6 H6A 110.6
N2 C6 H6B 110.6
C7 C6 H6B 110.6
H6A C6 H6B 108.7
N3 C7 C6 106.6(2)
N3 C7 H7A 110.4
C6 C7 H7A 110.4
N3 C7 H7B 110.4
C6 C7 H7B 110.4
H7A C7 H7B 108.6

loop_
_geom_bond_atom_site_label_1
_geom_bond_atom_site_label_2
_geom_bond_distance
Co1 N4 1.946(2)
Co1 N2 1.948(2)
Co1 N7 1.962(2)
Co1 N10 1.969(2)
Co1 N3 1.973(2)
Co1 N1 1.975(2)
N1 C1 1.335(4)
N1 C5 1.352(4)
N2 C6 1.479(3)
N2 H01 0.839(19)
N2 H02 0.847(19)
N3 C7 1.487(4)
N3 H03 0.841(19)
N3 H04 0.839(19)
N4 N5 1.200(3)
N5 N6 1.163(3)
N7 N8 1.204(3)
N8 N9 1.160(3)
N10 N11 1.195(3)
N11 N12 1.176(4)
C1 C2 1.381(4)
C1 H1 0.9500
C2 C3 1.377(5)
C2 H2 0.9500
C3 C4 1.392(4)
C3 H3 0.9500
C4 C5 1.393(4)
C4 H4 0.9500
C5 H5 0.9500
C6 C7 1.509(4)
C6 H6A 0.9900
C6 H6B 0.9900
C7 H7A 0.9900
C7 H7B 0.9900
